data_2019634
loop_
_publ_author_name
'Meng, Gao-Xiang'
'Feng, Ya-Min'
'Huang, Xin-Tang'

_publ_section_title
;
 Topological analysis of the three-dimensional coordination polymer
 poly[(\m~4~-azido)[\m~4~-5-(pyridin-4-yl)tetrazolido]disilver(I)]
;
_journal_coeditor_code SK3549
_journal_issue 8
_journal_name_full 'Acta Crystallographica Section C'
_journal_page_first 823
_journal_page_last 827
_journal_paper_doi 10.1107/S2053229614016702
_journal_volume 70
_journal_year 2014
_chemical_formula_iupac '[Ag2 (C6 H4 N4) (N3)]'
_chemical_formula_moiety 'C6 H4 Ag2 N8'
_chemical_formula_sum 'C6 H4 Ag2 N8'
_chemical_formula_weight 403.91
_chemical_name_systematic
;
Poly[(\m~4~-azido)[\m~4~-5-(pyridin-4-yl)tetrazolido]disilver(I)]
;
_space_group_IT_number 33
_symmetry_cell_setting orthorhombic
_symmetry_space_group_name_Hall 'P 2c -2n'
_symmetry_space_group_name_H-M 'P n a 21'
_atom_sites_solution_hydrogens geom
_atom_sites_solution_primary direct
_atom_sites_solution_secondary difmap
_audit_creation_method SHELXL-97
_cell_angle_alpha 90.00
_cell_angle_beta 90.00
_cell_angle_gamma 90.00
_cell_formula_units_Z 4
_cell_length_a 12.6308(9)
_cell_length_b 3.6509(3)
_cell_length_c 20.0499(15)
_cell_measurement_reflns_used 2417
_cell_measurement_temperature 298(2)
_cell_measurement_theta_max 28.21
_cell_measurement_theta_min 3.23
_cell_volume 924.58(12)
_computing_cell_refinement 'SMART (Bruker, 2002)'
_computing_data_collection 'SMART (Bruker, 2002)'
_computing_data_reduction 'SAINT (Bruker, 2002)'
_computing_molecular_graphics 'DIAMOND (Brandenburg, 2008)'
_computing_publication_material 'SHELXTL (Sheldrick, 2008) and PLATON (Spek, 2009)'
_computing_structure_refinement 'SHELXL97 (Sheldrick, 2008)'
_computing_structure_solution 'SHELXS97 (Sheldrick, 2008)'
_diffrn_ambient_temperature 298(2)
_diffrn_measured_fraction_theta_full 0.994
_diffrn_measured_fraction_theta_max 0.994
_diffrn_measurement_device_type 'Bruker SMART APEX CCD area-detector'
_diffrn_measurement_method 'phi and omega scans'
_diffrn_radiation_monochromator graphite
_diffrn_radiation_source 'fine-focus sealed tube'
_diffrn_radiation_type MoK\a
_diffrn_radiation_wavelength 0.71073
_diffrn_reflns_av_R_equivalents 0.0348
_diffrn_reflns_av_sigmaI/netI 0.0391
_diffrn_reflns_limit_h_max 11
_diffrn_reflns_limit_h_min -16
_diffrn_reflns_limit_k_max 4
_diffrn_reflns_limit_k_min -4
_diffrn_reflns_limit_l_max 26
_diffrn_reflns_limit_l_min -25
_diffrn_reflns_number 6266
_diffrn_reflns_theta_full 28.30
_diffrn_reflns_theta_max 28.30
_diffrn_reflns_theta_min 2.03
_exptl_absorpt_coefficient_mu 4.217
_exptl_absorpt_correction_T_max 0.6778
_exptl_absorpt_correction_T_min 0.6216
_exptl_absorpt_correction_type multi-scan
_exptl_absorpt_process_details '(SADABS; Sheldrick, 2008)'
_exptl_crystal_colour colourless
_exptl_crystal_density_diffrn 2.902
_exptl_crystal_density_method 'not measured'
_exptl_crystal_description block
_exptl_crystal_F_000 760
_exptl_crystal_size_max 0.12
_exptl_crystal_size_mid 0.10
_exptl_crystal_size_min 0.10
_refine_diff_density_max 1.155
_refine_diff_density_min -0.802
_refine_ls_abs_structure_details 'Flack (1983), 1074 Friedel pairs'
_refine_ls_abs_structure_Flack 0.50(6)
_refine_ls_extinction_method none
_refine_ls_goodness_of_fit_ref 1.142
_refine_ls_hydrogen_treatment constr
_refine_ls_matrix_type full
_refine_ls_number_parameters 146
_refine_ls_number_reflns 2244
_refine_ls_number_restraints 1
_refine_ls_restrained_S_all 1.142
_refine_ls_R_factor_all 0.0428
_refine_ls_R_factor_gt 0.0382
_refine_ls_shift/su_max 0.000
_refine_ls_shift/su_mean 0.000
_refine_ls_structure_factor_coef Fsqd
_refine_ls_weighting_details 'calc w=1/[\s^2^(Fo^2^)+(0.0269P)^2^+1.5374P] where P=(Fo^2^+2Fc^2^)/3'
_refine_ls_weighting_scheme calc
_refine_ls_wR_factor_gt 0.0819
_refine_ls_wR_factor_ref 0.0842
_reflns_number_gt 2040
_reflns_number_total 2244
_reflns_threshold_expression I>2\s(I)
_cod_data_source_file sk3549sup1.cf
_cod_data_source_block I
_cod_database_code 2019634
_cod_database_fobs_code 2019634

loop_
_symmetry_equiv_pos_as_xyz
'x, y, z'
'-x, -y, z+1/2'
'x+1/2, -y+1/2, z'
'-x+1/2, y+1/2, z+1/2'

loop_
_atom_site_type_symbol
_atom_site_label
_atom_site_fract_x
_atom_site_fract_y
_atom_site_fract_z
_atom_site_U_iso_or_equiv
_atom_site_adp_type
_atom_site_calc_flag
_atom_site_refinement_flags
_atom_site_occupancy
_atom_site_symmetry_multiplicity
Ag Ag1 0.14715(4) 0.1949(2) 0.25579(2) 0.03993(18) Uani d . 1 1
Ag Ag2 0.35349(5) 0.3370(2) 0.365545(18) 0.0452(2) Uani d . 1 1
C C1 0.3029(4) 0.0240(15) 0.0929(3) 0.0184(10) Uani d . 1 1
C C2 0.3620(5) -0.1344(17) 0.0415(3) 0.0258(12) Uani d . 1 1
H H2 0.4333 -0.1891 0.0476 0.031 Uiso calc R 1 1
C C3 0.3134(6) -0.2071(16) -0.0177(3) 0.0268(13) Uani d . 1 1
H H3 0.3529 -0.3218 -0.0508 0.032 Uiso calc R 1 1
C C4 0.1554(5) 0.0208(19) 0.0186(3) 0.0271(13) Uani d . 1 1
H H4 0.0845 0.0752 0.0109 0.033 Uiso calc R 1 1
C C5 0.1962(4) 0.0939(16) 0.0808(3) 0.0204(11) Uani d . 1 1
H H5 0.1531 0.1886 0.1143 0.024 Uiso calc R 1 1
C C6 0.3563(4) 0.1144(18) 0.1564(3) 0.0208(12) Uani d . 1 1
N N1 0.3077(4) 0.1875(13) 0.2138(2) 0.0224(10) Uani d . 1 1
N N2 0.3869(4) 0.2617(15) 0.2572(3) 0.0268(9) Uani d . 1 1
N N3 0.4779(4) 0.2295(15) 0.2248(3) 0.0319(12) Uani d . 1 1
N N4 0.4607(4) 0.1349(16) 0.1613(3) 0.0292(11) Uani d . 1 1
N N5 0.2115(4) -0.1238(13) -0.0316(2) 0.0254(10) Uani d . 1 1
N N6 0.1501(5) 0.7132(17) 0.3355(3) 0.0398(14) Uani d . 1 1
N N7 0.0702(6) 0.6986(13) 0.3666(3) 0.0335(12) Uani d . 1 1
N N8 -0.0078(5) 0.6836(16) 0.3982(3) 0.0419(15) Uani d . 1 1

loop_
_atom_site_aniso_label
_atom_site_aniso_U_11
_atom_site_aniso_U_22
_atom_site_aniso_U_33
_atom_site_aniso_U_12
_atom_site_aniso_U_13
_atom_site_aniso_U_23
Ag1 0.0171(2) 0.0705(4) 0.0322(3) 0.0044(2) 0.0039(3) 0.0028(3)
Ag2 0.0393(4) 0.0775(5) 0.0189(3) -0.0048(3) 0.0063(3) -0.0114(4)
C1 0.017(3) 0.022(3) 0.016(2) -0.003(2) 0.002(2) 0.0015(19)
C2 0.022(3) 0.031(3) 0.025(3) 0.000(2) 0.006(2) -0.003(2)
C3 0.040(4) 0.023(3) 0.017(3) 0.011(3) 0.005(3) -0.004(2)
C4 0.015(3) 0.042(4) 0.024(3) -0.001(3) -0.002(2) -0.001(3)
C5 0.016(3) 0.028(3) 0.018(3) 0.000(2) 0.003(2) 0.0029(19)
C6 0.019(3) 0.024(3) 0.019(3) 0.001(2) -0.001(2) 0.005(2)
N1 0.013(2) 0.033(3) 0.021(2) 0.002(2) -0.0006(19) -0.0014(19)
N2 0.018(2) 0.044(2) 0.018(2) 0.000(2) -0.003(2) -0.006(2)
N3 0.018(2) 0.056(3) 0.021(2) -0.003(2) 0.001(2) -0.008(2)
N4 0.013(2) 0.052(3) 0.022(2) -0.002(2) 0.0037(19) -0.004(2)
N5 0.027(3) 0.031(3) 0.018(2) -0.003(2) -0.002(2) -0.0001(19)
N6 0.037(4) 0.047(3) 0.035(3) 0.004(3) 0.004(3) 0.002(3)
N7 0.041(4) 0.027(3) 0.033(3) 0.002(2) -0.010(3) 0.004(2)
N8 0.039(4) 0.048(4) 0.038(4) -0.005(3) 0.001(3) -0.003(3)

loop_
_atom_type_symbol
_atom_type_description
_atom_type_scat_dispersion_real
_atom_type_scat_dispersion_imag
_atom_type_scat_source
C C 0.0033 0.0016 'International Tables Vol C Tables 4.2.6.8 and 6.1.1.4'
H H 0.0000 0.0000 'International Tables Vol C Tables 4.2.6.8 and 6.1.1.4'
N N 0.0061 0.0033 'International Tables Vol C Tables 4.2.6.8 and 6.1.1.4'
Ag Ag -0.8971 1.1015 'International Tables Vol C Tables 4.2.6.8 and 6.1.1.4'

loop_
_geom_angle_atom_site_label_1
_geom_angle_atom_site_label_2
_geom_angle_atom_site_label_3
_geom_angle_site_symmetry_1
_geom_angle_site_symmetry_3
_geom_angle
_geom_angle_publ_flag
N1 Ag1 N3 . 3_455 140.82(19) y
N1 Ag1 N6 . 1_545 103.5(2) y
N3 Ag1 N6 3_455 1_545 107.0(2) y
N1 Ag1 N6 . . 104.05(19) y
N3 Ag1 N6 3_455 . 95.7(2) y
N6 Ag1 N6 1_545 . 97.5(2) y
N5 Ag2 N2 4 . 168.82(18) y
N5 Ag2 N8 4 3_565 88.34(19) y
N5 Ag2 N8 4 3_555 93.48(19) y
N8 Ag2 N8 3_555 3_565 88.56(19) y
N2 Ag2 N8 . 3_565 101.77(19) y
N2 Ag2 N8 . 3_555 91.55(19) y
C5 C1 C2 . . 117.6(5) ?
C5 C1 C6 . . 123.5(5) ?
C2 C1 C6 . . 118.9(5) ?
C3 C2 C1 . . 118.8(6) ?
C3 C2 H2 . . 120.6 ?
C1 C2 H2 . . 120.6 ?
N5 C3 C2 . . 124.4(6) ?
N5 C3 H3 . . 117.8 ?
C2 C3 H3 . . 117.8 ?
N5 C4 C5 . . 124.0(5) ?
N5 C4 H4 . . 118.0 ?
C5 C4 H4 . . 118.0 ?
C4 C5 C1 . . 119.0(5) ?
C4 C5 H5 . . 120.5 ?
C1 C5 H5 . . 120.5 ?
N4 C6 N1 . . 112.6(5) ?
N4 C6 C1 . . 122.0(5) ?
N1 C6 C1 . . 125.4(5) ?
C6 N1 N2 . . 104.7(5) ?
C6 N1 Ag1 . . 139.4(4) ?
N2 N1 Ag1 . . 115.7(4) ?
N3 N2 N1 . . 108.0(5) ?
N3 N2 Ag2 . . 130.7(4) ?
N1 N2 Ag2 . . 120.7(4) ?
N2 N3 N4 . . 110.4(5) ?
N2 N3 Ag1 . 3 132.8(4) ?
N4 N3 Ag1 . 3 116.8(4) ?
C6 N4 N3 . . 104.3(5) ?
C4 N5 C3 . . 115.9(5) ?
C4 N5 Ag2 . 4_544 121.8(4) ?
C3 N5 Ag2 . 4_544 121.9(4) ?
N7 N6 Ag1 . 1_565 111.9(5) ?
N7 N6 Ag1 . . 106.9(5) ?
Ag1 N6 Ag1 1_565 . 97.5(2) ?
N8 N7 N6 . . 178.9(8) ?
N7 N8 Ag2 . 3_465 113.8(5) ?

loop_
_geom_bond_atom_site_label_1
_geom_bond_atom_site_label_2
_geom_bond_site_symmetry_2
_geom_bond_distance
_geom_bond_publ_flag
Ag1 N1 . 2.196(5) y
Ag1 N3 3_455 2.244(5) y
Ag1 N6 1_545 2.377(7) y
Ag1 N6 . 2.478(7) y
Ag2 N2 . 2.231(6) y
Ag2 N5 4 2.224(5) y
Ag2 N8 3_565 2.561(7) y
Ag2 N8 3_555 2.667(7) y
C1 C5 . 1.394(8) ?
C1 C2 . 1.398(8) ?
C1 C6 . 1.477(8) ?
C2 C3 . 1.364(9) ?
C2 H2 . 0.9300 ?
C3 N5 . 1.351(9) ?
C3 H3 . 0.9300 ?
C4 N5 . 1.340(8) ?
C4 C5 . 1.375(8) ?
C4 H4 . 0.9300 ?
C5 H5 . 0.9300 ?
C6 N4 . 1.325(7) ?
C6 N1 . 1.331(8) ?
N1 N2 . 1.353(7) ?
N2 N3 . 1.325(7) ?
N3 N4 . 1.337(7) ?
N3 Ag1 3 2.244(5) ?
N5 Ag2 4_544 2.224(5) ?
N6 N7 . 1.187(10) ?
N6 Ag1 1_565 2.377(7) ?
N7 N8 . 1.174(9) ?
N8 Ag2 3_465 2.561(6) ?

loop_
_geom_hbond_atom_site_label_D
_geom_hbond_atom_site_label_H
_geom_hbond_atom_site_label_A
_geom_hbond_site_symmetry_A
_geom_hbond_distance_DH
_geom_hbond_distance_HA
_geom_hbond_distance_DA
_geom_hbond_angle_DHA
_geom_hbond_publ_flag
C4 H4 N8 2_564 0.93 2.61 3.235(9) 125 y
C3 H3 N7 4_534 0.93 2.60 3.500(8) 164 y

loop_
_geom_torsion_atom_site_label_1
_geom_torsion_atom_site_label_2
_geom_torsion_atom_site_label_3
_geom_torsion_atom_site_label_4
_geom_torsion_site_symmetry_1
_geom_torsion_site_symmetry_4
_geom_torsion
C5 C1 C2 C3 . . 0.9(9)
C6 C1 C2 C3 . . -178.0(5)
C1 C2 C3 N5 . . 2.6(10)
N5 C4 C5 C1 . . 1.7(10)
C2 C1 C5 C4 . . -3.0(8)
C6 C1 C5 C4 . . 175.9(6)
C5 C1 C6 N4 . . -162.2(6)
C2 C1 C6 N4 . . 16.7(9)
C5 C1 C6 N1 . . 17.0(10)
C2 C1 C6 N1 . . -164.1(6)
N4 C6 N1 N2 . . 0.6(7)
C1 C6 N1 N2 . . -178.7(6)
N4 C6 N1 Ag1 . . -175.8(5)
C1 C6 N1 Ag1 . . 4.9(11)
N3 Ag1 N1 C6 3_455 . -27.4(8)
N6 Ag1 N1 C6 1_545 . 113.1(7)
N6 Ag1 N1 C6 . . -145.4(6)
N3 Ag1 N1 N2 3_455 . 156.4(4)
N6 Ag1 N1 N2 1_545 . -63.0(4)
N6 Ag1 N1 N2 . . 38.5(4)
C6 N1 N2 N3 . . -0.2(6)
Ag1 N1 N2 N3 . . 177.2(4)
C6 N1 N2 Ag2 . . -172.4(4)
Ag1 N1 N2 Ag2 . . 5.0(5)
N5 Ag2 N2 N3 4 . -162.3(8)
N8 Ag2 N2 N3 3_565 . 43.3(5)
N5 Ag2 N2 N1 4 . 7.8(12)
N8 Ag2 N2 N1 3_565 . -146.6(4)
N1 N2 N3 N4 . . -0.2(7)
Ag2 N2 N3 N4 . . 170.9(4)
N1 N2 N3 Ag1 . 3 179.4(4)
Ag2 N2 N3 Ag1 . 3 -9.6(8)
N1 C6 N4 N3 . . -0.7(7)
C1 C6 N4 N3 . . 178.6(6)
N2 N3 N4 C6 . . 0.5(7)
Ag1 N3 N4 C6 3 . -179.1(4)
C5 C4 N5 C3 . . 1.6(9)
C5 C4 N5 Ag2 . 4_544 -171.4(5)
C2 C3 N5 C4 . . -3.9(9)
C2 C3 N5 Ag2 . 4_544 169.2(5)
N1 Ag1 N6 N7 . . -170.4(5)
N3 Ag1 N6 N7 3_455 . 43.7(5)
N6 Ag1 N6 N7 1_545 . -64.4(6)
N1 Ag1 N6 Ag1 . 1_565 74.0(2)
N3 Ag1 N6 Ag1 3_455 1_565 -71.9(2)
N6 Ag1 N6 Ag1 1_545 1_565 180.0
